data_7703574
loop_
_publ_author_name
'Takeuchi, Katsuhiko'
'Tanaka, Yuto'
'Tanigawa, Ippei'
'Ozawa, Fumiyuki'
'Choi, Jun-Chul'

_publ_section_title
;
 Cu(i) complex bearing a PNP-pincer-type phosphaalkene ligand with a bulky
 fused-ring Eind group: properties and applications to FLP-type bond
 activation and catalytic CO<sub>2</sub> reduction.
;
_journal_issue 11
_journal_name_full 'Dalton transactions (Cambridge, England : 2003)'
_journal_page_first 3630
_journal_page_last 3637
_journal_paper_doi 10.1039/d0dt00276c
_journal_volume 49
_journal_year 2020
_chemical_formula_sum 'C48 H75 Cl2 Cu F6 N O P3'
_chemical_formula_weight 1023.44
_space_group_crystal_system triclinic
_space_group_IT_number 2
_space_group_name_Hall '-P 1'
_space_group_name_H-M_alt 'P -1'
_atom_sites_solution_hydrogens geom
_audit_creation_method SHELXL-2018/1
_audit_update_record
;
2020-01-06 deposited with the CCDC.	2020-02-21 downloaded from the CCDC.
;
_cell_angle_alpha 88.769(7)
_cell_angle_beta 77.711(6)
_cell_angle_gamma 64.632(5)
_cell_formula_units_Z 2
_cell_length_a 13.726(2)
_cell_length_b 14.204(2)
_cell_length_c 14.966(3)
_cell_measurement_reflns_used 8225
_cell_measurement_temperature 103(2)
_cell_measurement_theta_max 31.2717
_cell_measurement_theta_min 1.9315
_cell_volume 2568.0(7)
_computing_cell_refinement 'CrystalClear (Rigaku Inc., 2008)'
_computing_data_collection 'CrystalClear (Rigaku Inc., 2008)'
_computing_data_reduction 'CrystalClear (Rigaku Inc., 2008)'
_computing_structure_refinement 'SHELXL-2018/1 (Sheldrick, 2018)'
_computing_structure_solution 'SHELXS-97 (Sheldrick, 1990)'
_diffrn_ambient_temperature 103(2)
_diffrn_detector_area_resol_mean 28.5714
_diffrn_measured_fraction_theta_full 0.997
_diffrn_measured_fraction_theta_max 0.997
_diffrn_measurement_device_type 'Saturn724+ (4x4 bin mode)'
_diffrn_measurement_method dtprofit.ref
_diffrn_radiation_type MoK\a
_diffrn_radiation_wavelength 0.71075
_diffrn_reflns_av_R_equivalents 0.0277
_diffrn_reflns_av_unetI/netI 0.0365
_diffrn_reflns_Laue_measured_fraction_full 0.997
_diffrn_reflns_Laue_measured_fraction_max 0.997
_diffrn_reflns_limit_h_max 16
_diffrn_reflns_limit_h_min -16
_diffrn_reflns_limit_k_max 16
_diffrn_reflns_limit_k_min -16
_diffrn_reflns_limit_l_max 17
_diffrn_reflns_limit_l_min -17
_diffrn_reflns_number 21536
_diffrn_reflns_point_group_measured_fraction_full 0.997
_diffrn_reflns_point_group_measured_fraction_max 0.997
_diffrn_reflns_theta_full 25.000
_diffrn_reflns_theta_max 25.000
_diffrn_reflns_theta_min 1.932
_diffrn_source 'fine-focus sealed tube'
_exptl_absorpt_coefficient_mu 0.680
_exptl_absorpt_correction_T_max 0.9290
_exptl_absorpt_correction_T_min 0.7451
_exptl_absorpt_correction_type multi-scan
_exptl_crystal_colour Red
_exptl_crystal_density_diffrn 1.324
_exptl_crystal_description Block
_exptl_crystal_F_000 1080
_exptl_crystal_size_max 0.460
_exptl_crystal_size_mid 0.160
_exptl_crystal_size_min 0.110
_refine_diff_density_max 0.750
_refine_diff_density_min -0.675
_refine_diff_density_rms 0.088
_refine_ls_extinction_method none
_refine_ls_goodness_of_fit_ref 1.067
_refine_ls_hydrogen_treatment constr
_refine_ls_matrix_type full
_refine_ls_number_parameters 579
_refine_ls_number_reflns 9022
_refine_ls_number_restraints 0
_refine_ls_restrained_S_all 1.067
_refine_ls_R_factor_all 0.0544
_refine_ls_R_factor_gt 0.0471
_refine_ls_shift/su_max 0.001
_refine_ls_shift/su_mean 0.000
_refine_ls_structure_factor_coef Fsqd
_refine_ls_weighting_details 'w=1/[\s^2^(Fo^2^)+(0.0859P)^2^+1.3025P] where P=(Fo^2^+2Fc^2^)/3'
_refine_ls_weighting_scheme calc
_refine_ls_wR_factor_gt 0.1334
_refine_ls_wR_factor_ref 0.1397
_reflns_Friedel_coverage 0.000
_reflns_number_gt 7698
_reflns_number_total 9022
_reflns_threshold_expression 'I > 2\s(I)'
_cod_data_source_file d0dt00276c2.cif
_cod_data_source_block complex_3Et2O
_cod_depositor_comments
;
The following automatic conversions were performed:

data item '_exptl_absorpt_correction_type' value 'Multi-scan' was
changed to 'multi-scan' in accordance with the
/home/data/users/saulius/crontab/automatic-downloads/rss-feeds/RSC/lib/dictionaries/cif_core.dic
dictionary named 'cif_core.dic' version 2.4.2 last updated on
2011-04-26.

Automatic conversion script
Id: cif_fix_values 7556 2019-12-06 15:28:31Z antanas 

 Adding full bibliography for 7703573--7703576.cif.
;
_cod_original_cell_volume 2567.9(7)
_cod_database_code 7703574
_shelx_shelxl_version_number 2018/1
_shelx_space_group_comment
;
The symmetry employed for this shelxl refinement is uniquely defined
by the following loop, which should always be used as a source of
symmetry information in preference to the above space-group names.
They are only intended as comments.
;
_shelx_estimated_absorpt_t_min 0.745
_shelx_estimated_absorpt_t_max 0.929

loop_
_space_group_symop_operation_xyz
'x, y, z'
'-x, -y, -z'

loop_
_atom_site_label
_atom_site_type_symbol
_atom_site_fract_x
_atom_site_fract_y
_atom_site_fract_z
_atom_site_U_iso_or_equiv
_atom_site_adp_type
_atom_site_occupancy
_atom_site_site_symmetry_order
_atom_site_calc_flag
_atom_site_refinement_flags_posn
_atom_site_refinement_flags_adp
_atom_site_refinement_flags_occupancy
_atom_site_disorder_assembly
_atom_site_disorder_group
Cu1 Cu 0.30969(3) 0.32381(2) 0.29193(2) 0.01562(12) Uani 1 1 d . . . . .
P1 P 0.42430(6) 0.39113(5) 0.21406(5) 0.01703(17) Uani 1 1 d . . . . .
P2 P 0.17235(6) 0.28247(5) 0.27147(5) 0.01587(17) Uani 1 1 d . . . . .
N1 N 0.19082(18) 0.47549(17) 0.28364(14) 0.0152(5) Uani 1 1 d . . . . .
O1 O 0.36364(17) 0.25663(15) 0.40562(13) 0.0231(4) Uani 1 1 d . . . . .
C1 C 0.3415(2) 0.5195(2) 0.23166(18) 0.0190(6) Uani 1 1 d . . . . .
H1 H 0.371114 0.569282 0.223269 0.023 Uiso 1 1 calc R U . . .
C2 C 0.0646(2) 0.4006(2) 0.28845(17) 0.0172(6) Uani 1 1 d . . . . .
H2 H -0.008836 0.407150 0.298561 0.021 Uiso 1 1 calc R U . . .
C3 C 0.2222(2) 0.5527(2) 0.26028(17) 0.0169(6) Uani 1 1 d . . . . .
C4 C 0.1445(2) 0.6544(2) 0.25616(18) 0.0204(6) Uani 1 1 d . . . . .
H4 H 0.166795 0.709025 0.244208 0.025 Uiso 1 1 calc R U . . .
C5 C 0.0333(2) 0.6750(2) 0.26982(19) 0.0215(6) Uani 1 1 d . . . . .
H5 H -0.021501 0.744496 0.270271 0.026 Uiso 1 1 calc R U . . .
C6 C 0.0035(2) 0.5934(2) 0.28269(18) 0.0194(6) Uani 1 1 d . . . . .
H6 H -0.071177 0.605494 0.288151 0.023 Uiso 1 1 calc R U . . .
C7 C 0.0847(2) 0.4932(2) 0.28755(17) 0.0160(6) Uani 1 1 d . . . . .
C8 C 0.5648(2) 0.3765(2) 0.16772(18) 0.0172(6) Uani 1 1 d . . . . .
C9 C 0.6129(2) 0.3397(2) 0.07298(18) 0.0172(6) Uani 1 1 d . . . . .
C10 C 0.7091(2) 0.3498(2) 0.03312(19) 0.0194(6) Uani 1 1 d . . . . .
H10 H 0.741556 0.326777 -0.029823 0.023 Uiso 1 1 calc R U . . .
C11 C 0.7603(2) 0.3917(2) 0.08028(19) 0.0198(6) Uani 1 1 d . . . . .
C12 C 0.7153(2) 0.4199(2) 0.17274(19) 0.0219(6) Uani 1 1 d . . . . .
H12 H 0.750035 0.447589 0.206122 0.026 Uiso 1 1 calc R U . . .
C13 C 0.6213(2) 0.4097(2) 0.21964(19) 0.0201(6) Uani 1 1 d . . . . .
C14 C 0.5665(2) 0.2892(2) 0.01254(18) 0.0198(6) Uani 1 1 d . . . . .
C15 C 0.5432(3) 0.2013(2) 0.0602(2) 0.0267(7) Uani 1 1 d . . . . .
H15 H 0.524215 0.164418 0.017179 0.040 Uiso 1 1 calc R U . . .
H15A H 0.481328 0.231622 0.113726 0.040 Uiso 1 1 calc R U . . .
H15B H 0.609246 0.152140 0.079968 0.040 Uiso 1 1 calc R U . . .
C16 C 0.4621(3) 0.3716(3) -0.0130(2) 0.0316(7) Uani 1 1 d . . . . .
H16 H 0.478740 0.426396 -0.043702 0.047 Uiso 1 1 calc R U . . .
H16A H 0.403714 0.402524 0.042701 0.047 Uiso 1 1 calc R U . . .
H16B H 0.437140 0.338679 -0.054405 0.047 Uiso 1 1 calc R U . . .
C17 C 0.6500(3) 0.2370(2) -0.0782(2) 0.0262(7) Uani 1 1 d . . . . .
H17 H 0.720106 0.186389 -0.065346 0.039 Uiso 1 1 calc R U . . .
H17A H 0.662537 0.290456 -0.114910 0.039 Uiso 1 1 calc R U . . .
H17B H 0.620648 0.200997 -0.112338 0.039 Uiso 1 1 calc R U . . .
C18 C 0.8640(2) 0.4027(2) 0.03039(19) 0.0219(6) Uani 1 1 d . . . . .
C19 C 0.8320(3) 0.4867(2) -0.0372(2) 0.0261(7) Uani 1 1 d . . . . .
H19 H 0.898876 0.489839 -0.073451 0.039 Uiso 1 1 calc R U . . .
H19A H 0.782762 0.554622 -0.003328 0.039 Uiso 1 1 calc R U . . .
H19B H 0.793895 0.469694 -0.078195 0.039 Uiso 1 1 calc R U . . .
C20 C 0.9490(2) 0.2981(2) -0.0225(2) 0.0267(7) Uani 1 1 d . . . . .
H20 H 0.917108 0.279141 -0.067836 0.040 Uiso 1 1 calc R U . . .
H20A H 0.968267 0.243593 0.020560 0.040 Uiso 1 1 calc R U . . .
H20B H 1.015653 0.305086 -0.053794 0.040 Uiso 1 1 calc R U . . .
C21 C 0.9182(3) 0.4333(3) 0.0964(2) 0.0291(7) Uani 1 1 d . . . . .
H21 H 0.938380 0.380370 0.140750 0.044 Uiso 1 1 calc R U . . .
H21A H 0.866239 0.501216 0.129131 0.044 Uiso 1 1 calc R U . . .
H21B H 0.984926 0.438087 0.061834 0.044 Uiso 1 1 calc R U . . .
C22 C 0.5916(2) 0.4311(2) 0.3247(2) 0.0249(7) Uani 1 1 d . . . . .
C23 C 0.6958(3) 0.4055(3) 0.3610(2) 0.0351(8) Uani 1 1 d . . . . .
H23 H 0.724813 0.456667 0.341645 0.053 Uiso 1 1 calc R U . . .
H23A H 0.751914 0.335281 0.336292 0.053 Uiso 1 1 calc R U . . .
H23B H 0.677374 0.408135 0.428105 0.053 Uiso 1 1 calc R U . . .
C24 C 0.5414(3) 0.3599(3) 0.3736(2) 0.0356(8) Uani 1 1 d . . . . .
H24 H 0.586448 0.287668 0.347188 0.053 Uiso 1 1 calc R U . . .
H24A H 0.465737 0.383361 0.365356 0.053 Uiso 1 1 calc R U . . .
H24B H 0.540115 0.363418 0.439154 0.053 Uiso 1 1 calc R U . . .
C25 C 0.5137(3) 0.5466(3) 0.3539(2) 0.0378(8) Uani 1 1 d . . . . .
H25 H 0.507086 0.560577 0.419282 0.057 Uiso 1 1 calc R U . . .
H25A H 0.440601 0.562350 0.342954 0.057 Uiso 1 1 calc R U . . .
H25B H 0.543810 0.590542 0.318060 0.057 Uiso 1 1 calc R U . . .
C26 C 0.1128(2) 0.1908(2) 0.26493(18) 0.0169(6) Uani 1 1 d . . . . .
C27 C 0.1313(2) 0.1429(2) 0.17615(18) 0.0184(6) Uani 1 1 d . . . . .
C28 C 0.0615(2) 0.0985(2) 0.16501(19) 0.0199(6) Uani 1 1 d . . . . .
H28 H 0.070399 0.068720 0.105876 0.024 Uiso 1 1 calc R U . . .
C29 C -0.0208(2) 0.0955(2) 0.23599(19) 0.0186(6) Uani 1 1 d . . . . .
C30 C -0.0275(2) 0.1322(2) 0.32334(18) 0.0176(6) Uani 1 1 d . . . . .
H30 H -0.079579 0.125718 0.373192 0.021 Uiso 1 1 calc R U . . .
C31 C 0.0390(2) 0.1782(2) 0.34124(18) 0.0173(6) Uani 1 1 d . . . . .
C32 C 0.2299(2) 0.1301(2) 0.09527(19) 0.0226(6) Uani 1 1 d . . . . .
C33 C 0.3384(3) 0.0684(2) 0.1261(2) 0.0282(7) Uani 1 1 d . . . . .
H33 H 0.340426 0.002295 0.148272 0.042 Uiso 1 1 calc R U . . .
H33A H 0.342785 0.109508 0.175538 0.042 Uiso 1 1 calc R U . . .
H33B H 0.401214 0.053933 0.074114 0.042 Uiso 1 1 calc R U . . .
C34 C 0.2254(3) 0.2344(2) 0.0593(2) 0.0266(7) Uani 1 1 d . . . . .
H34 H 0.281555 0.220055 0.002089 0.040 Uiso 1 1 calc R U . . .
H34A H 0.240017 0.271902 0.105152 0.040 Uiso 1 1 calc R U . . .
H34B H 0.151950 0.277236 0.047891 0.040 Uiso 1 1 calc R U . . .
C35 C 0.2326(3) 0.0674(3) 0.0114(2) 0.0305(7) Uani 1 1 d . . . . .
H35 H 0.296974 0.058066 -0.037328 0.046 Uiso 1 1 calc R U . . .
H35A H 0.164791 0.105454 -0.010751 0.046 Uiso 1 1 calc R U . . .
H35B H 0.237619 -0.001091 0.028978 0.046 Uiso 1 1 calc R U . . .
C36 C -0.0961(2) 0.0471(2) 0.2165(2) 0.0218(6) Uani 1 1 d . . . . .
C37 C -0.1618(3) 0.1095(3) 0.1479(2) 0.0341(8) Uani 1 1 d . . . . .
H37 H -0.110589 0.107950 0.090601 0.051 Uiso 1 1 calc R U . . .
H37A H -0.207250 0.182078 0.173314 0.051 Uiso 1 1 calc R U . . .
H37B H -0.209755 0.078724 0.135645 0.051 Uiso 1 1 calc R U . . .
C38 C -0.0242(3) -0.0655(2) 0.1769(3) 0.0348(8) Uani 1 1 d . . . . .
H38 H 0.025308 -0.066381 0.118745 0.052 Uiso 1 1 calc R U . . .
H38A H -0.071494 -0.097776 0.166199 0.052 Uiso 1 1 calc R U . . .
H38B H 0.019902 -0.104703 0.220263 0.052 Uiso 1 1 calc R U . . .
C39 C -0.1778(3) 0.0454(3) 0.3033(2) 0.0361(8) Uani 1 1 d . . . . .
H39 H -0.224101 0.014546 0.287450 0.054 Uiso 1 1 calc R U . . .
H39A H -0.224794 0.116975 0.330672 0.054 Uiso 1 1 calc R U . . .
H39B H -0.136717 0.003604 0.347427 0.054 Uiso 1 1 calc R U . . .
C40 C 0.0319(2) 0.2053(2) 0.44306(18) 0.0199(6) Uani 1 1 d . . . . .
C41 C -0.0065(3) 0.1352(3) 0.5056(2) 0.0299(7) Uani 1 1 d . . . . .
H41 H 0.002298 0.144228 0.567727 0.045 Uiso 1 1 calc R U . . .
H41A H 0.038269 0.061977 0.481833 0.045 Uiso 1 1 calc R U . . .
H41B H -0.084502 0.154402 0.507377 0.045 Uiso 1 1 calc R U . . .
C42 C 0.1470(3) 0.1828(3) 0.4596(2) 0.0269(7) Uani 1 1 d . . . . .
H42 H 0.173543 0.230688 0.426612 0.040 Uiso 1 1 calc R U . . .
H42A H 0.199126 0.110516 0.437324 0.040 Uiso 1 1 calc R U . . .
H42B H 0.141443 0.192846 0.525419 0.040 Uiso 1 1 calc R U . . .
C43 C -0.0497(3) 0.3187(2) 0.4751(2) 0.0286(7) Uani 1 1 d . . . . .
H43 H -0.019320 0.365553 0.445424 0.043 Uiso 1 1 calc R U . . .
H43A H -0.062066 0.329111 0.541817 0.043 Uiso 1 1 calc R U . . .
H43B H -0.120108 0.334134 0.458591 0.043 Uiso 1 1 calc R U . . .
C44 C 0.4471(3) 0.1505(3) 0.4043(3) 0.0417(9) Uani 1 1 d . . . . .
H44 H 0.503896 0.150604 0.435425 0.050 Uiso 1 1 calc R U . . .
H44A H 0.412463 0.108114 0.438500 0.050 Uiso 1 1 calc R U . . .
C45 C 0.4996(4) 0.1036(3) 0.3117(3) 0.0686(14) Uani 1 1 d . . . . .
H45 H 0.443756 0.102542 0.280962 0.103 Uiso 1 1 calc R U . . .
H45A H 0.555286 0.031987 0.313258 0.103 Uiso 1 1 calc R U . . .
H45B H 0.535427 0.144582 0.278044 0.103 Uiso 1 1 calc R U . . .
C46 C 0.3186(3) 0.3053(3) 0.49887(19) 0.0271(7) Uani 1 1 d . . . . .
H46 H 0.377942 0.309627 0.523897 0.033 Uiso 1 1 calc R U . . .
H46A H 0.288795 0.262553 0.538300 0.033 Uiso 1 1 calc R U . . .
C47 C 0.2289(3) 0.4122(3) 0.4989(2) 0.0312(7) Uani 1 1 d . . . . .
H47 H 0.258853 0.454330 0.459942 0.047 Uiso 1 1 calc R U . . .
H47A H 0.198930 0.445159 0.561659 0.047 Uiso 1 1 calc R U . . .
H47B H 0.169802 0.407476 0.475028 0.047 Uiso 1 1 calc R U . . .
P3 P 0.31284(7) 0.23636(7) 0.75768(6) 0.0344(2) Uani 1 1 d . . . . .
F1 F 0.27173(17) 0.34483(16) 0.71120(13) 0.0413(5) Uani 1 1 d . . . . .
F2 F 0.3854(2) 0.2706(3) 0.80639(18) 0.0827(9) Uani 1 1 d . . . . .
F3 F 0.2099(2) 0.28912(19) 0.84183(15) 0.0653(7) Uani 1 1 d . . . . .
F4 F 0.3532(2) 0.1297(2) 0.80386(17) 0.0825(9) Uani 1 1 d . . . . .
F5 F 0.24044(18) 0.20322(18) 0.70512(17) 0.0537(6) Uani 1 1 d . . . . .
F6 F 0.41510(16) 0.18391(18) 0.67163(13) 0.0494(6) Uani 1 1 d . . . . .
C48 C 0.6521(3) 0.1502(4) 0.6616(3) 0.0592(12) Uani 1 1 d . . . . .
H48 H 0.601204 0.218835 0.695243 0.071 Uiso 1 1 calc R U . . .
H48A H 0.617173 0.101921 0.677022 0.071 Uiso 1 1 calc R U . . .
Cl1 Cl 0.67080(10) 0.16455(14) 0.54353(8) 0.0847(5) Uani 1 1 d . . . . .
Cl2 Cl 0.77576(7) 0.10216(8) 0.69691(6) 0.0439(2) Uani 1 1 d . . . . .

loop_
_atom_site_aniso_label
_atom_site_aniso_U_11
_atom_site_aniso_U_22
_atom_site_aniso_U_33
_atom_site_aniso_U_23
_atom_site_aniso_U_13
_atom_site_aniso_U_12
Cu1 0.01649(19) 0.01682(19) 0.01509(18) 0.00194(13) -0.00249(13) -0.00916(15)
P1 0.0167(4) 0.0191(4) 0.0163(3) -0.0001(3) 0.0000(3) -0.0103(3)
P2 0.0182(4) 0.0171(4) 0.0148(3) 0.0009(3) -0.0024(3) -0.0104(3)
N1 0.0186(12) 0.0157(11) 0.0116(11) 0.0016(8) -0.0016(9) -0.0086(10)
O1 0.0281(11) 0.0203(10) 0.0216(10) 0.0061(8) -0.0101(9) -0.0092(9)
C1 0.0236(15) 0.0217(14) 0.0167(13) 0.0024(11) -0.0010(11) -0.0161(13)
C2 0.0182(14) 0.0253(15) 0.0117(13) 0.0036(11) -0.0021(11) -0.0134(12)
C3 0.0212(14) 0.0198(14) 0.0116(13) 0.0011(10) -0.0016(11) -0.0116(12)
C4 0.0256(16) 0.0173(14) 0.0182(14) 0.0025(11) -0.0010(12) -0.0110(12)
C5 0.0230(15) 0.0161(14) 0.0203(14) 0.0026(11) -0.0012(12) -0.0057(12)
C6 0.0179(14) 0.0239(15) 0.0143(13) 0.0010(11) -0.0006(11) -0.0085(12)
C7 0.0195(14) 0.0179(13) 0.0097(12) 0.0012(10) -0.0002(11) -0.0088(12)
C8 0.0171(14) 0.0177(14) 0.0185(14) 0.0032(11) -0.0024(11) -0.0098(12)
C9 0.0188(14) 0.0158(13) 0.0168(13) 0.0011(10) -0.0027(11) -0.0079(12)
C10 0.0195(14) 0.0213(14) 0.0170(14) 0.0013(11) -0.0001(11) -0.0104(12)
C11 0.0197(15) 0.0192(14) 0.0213(14) 0.0030(11) -0.0033(12) -0.0098(12)
C12 0.0227(15) 0.0240(15) 0.0228(15) -0.0013(12) -0.0045(12) -0.0139(13)
C13 0.0203(15) 0.0204(14) 0.0200(14) -0.0002(11) -0.0016(12) -0.0104(12)
C14 0.0197(15) 0.0232(15) 0.0175(14) -0.0022(11) -0.0019(11) -0.0113(12)
C15 0.0289(17) 0.0282(16) 0.0242(15) -0.0090(12) 0.0068(13) -0.0191(14)
C16 0.0315(18) 0.0360(18) 0.0273(17) -0.0032(14) -0.0112(14) -0.0123(15)
C17 0.0334(17) 0.0319(17) 0.0195(15) -0.0012(12) 0.0002(13) -0.0227(15)
C18 0.0181(15) 0.0289(16) 0.0212(14) 0.0002(12) -0.0024(12) -0.0133(13)
C19 0.0251(16) 0.0315(17) 0.0263(16) 0.0015(13) -0.0005(13) -0.0189(14)
C20 0.0222(16) 0.0296(17) 0.0274(16) 0.0024(13) 0.0002(13) -0.0129(14)
C21 0.0250(16) 0.0415(19) 0.0285(17) 0.0022(14) -0.0049(13) -0.0219(15)
C22 0.0248(16) 0.0366(17) 0.0195(15) -0.0026(12) -0.0031(12) -0.0199(14)
C23 0.0339(19) 0.058(2) 0.0217(16) 0.0018(15) -0.0069(14) -0.0269(18)
C24 0.043(2) 0.058(2) 0.0191(16) 0.0066(15) -0.0072(14) -0.0345(19)
C25 0.041(2) 0.044(2) 0.0256(17) -0.0136(15) -0.0032(15) -0.0177(17)
C26 0.0191(14) 0.0150(13) 0.0192(14) 0.0013(11) -0.0052(11) -0.0092(12)
C27 0.0208(15) 0.0158(13) 0.0176(14) 0.0026(11) -0.0042(11) -0.0072(12)
C28 0.0291(16) 0.0155(13) 0.0170(14) -0.0004(11) -0.0072(12) -0.0105(12)
C29 0.0206(15) 0.0143(13) 0.0234(15) 0.0034(11) -0.0086(12) -0.0081(12)
C30 0.0195(14) 0.0176(14) 0.0184(14) 0.0022(11) -0.0036(11) -0.0108(12)
C31 0.0180(14) 0.0174(13) 0.0158(13) 0.0015(10) -0.0046(11) -0.0065(12)
C32 0.0288(16) 0.0223(15) 0.0171(14) -0.0012(11) 0.0009(12) -0.0142(13)
C33 0.0275(17) 0.0263(16) 0.0279(16) -0.0031(13) 0.0038(13) -0.0132(14)
C34 0.0349(18) 0.0301(16) 0.0184(15) 0.0042(12) -0.0021(13) -0.0192(15)
C35 0.0380(19) 0.0319(17) 0.0220(16) -0.0040(13) 0.0005(14) -0.0185(15)
C36 0.0257(15) 0.0211(14) 0.0252(15) 0.0015(12) -0.0105(13) -0.0140(13)
C37 0.042(2) 0.0339(18) 0.0391(19) 0.0100(15) -0.0207(16) -0.0233(17)
C38 0.0346(19) 0.0238(17) 0.053(2) 0.0007(15) -0.0151(16) -0.0172(15)
C39 0.039(2) 0.049(2) 0.0342(18) 0.0027(16) -0.0073(15) -0.0327(18)
C40 0.0238(15) 0.0260(15) 0.0151(13) 0.0041(11) -0.0045(12) -0.0158(13)
C41 0.0427(19) 0.0419(19) 0.0186(15) 0.0071(13) -0.0049(14) -0.0321(17)
C42 0.0310(17) 0.0414(18) 0.0196(15) 0.0105(13) -0.0107(13) -0.0243(15)
C43 0.0334(18) 0.0306(17) 0.0182(15) -0.0040(12) -0.0020(13) -0.0120(15)
C44 0.038(2) 0.0302(18) 0.058(2) 0.0095(17) -0.0258(18) -0.0087(16)
C45 0.070(3) 0.042(2) 0.073(3) -0.010(2) -0.036(3) 0.005(2)
C46 0.0357(18) 0.0402(18) 0.0180(15) 0.0085(13) -0.0108(13) -0.0261(16)
C47 0.0384(19) 0.0394(19) 0.0181(15) -0.0032(13) -0.0017(14) -0.0209(16)
P3 0.0288(5) 0.0436(5) 0.0198(4) 0.0055(4) -0.0026(4) -0.0070(4)
F1 0.0469(12) 0.0434(12) 0.0342(11) 0.0078(9) -0.0096(9) -0.0200(10)
F2 0.0759(19) 0.112(2) 0.0617(17) -0.0078(16) -0.0452(15) -0.0280(17)
F3 0.0581(15) 0.0624(15) 0.0315(12) 0.0098(11) 0.0150(11) 0.0027(12)
F4 0.089(2) 0.0561(16) 0.0452(14) 0.0221(12) 0.0046(14) 0.0115(14)
F5 0.0440(13) 0.0521(14) 0.0704(16) 0.0054(12) -0.0120(12) -0.0263(11)
F6 0.0272(11) 0.0705(15) 0.0298(11) 0.0022(10) 0.0001(9) -0.0048(10)
C48 0.036(2) 0.087(3) 0.040(2) 0.008(2) -0.0079(18) -0.013(2)
Cl1 0.0551(7) 0.1490(13) 0.0394(6) 0.0235(7) -0.0178(5) -0.0319(8)
Cl2 0.0359(5) 0.0545(6) 0.0356(5) 0.0064(4) -0.0074(4) -0.0148(4)

loop_
_atom_type_symbol
_atom_type_description
_atom_type_scat_dispersion_real
_atom_type_scat_dispersion_imag
_atom_type_scat_source
C C 0.0033 0.0016 'International Tables Vol C Tables 4.2.6.8 and 6.1.1.4'
H H 0.0000 0.0000 'International Tables Vol C Tables 4.2.6.8 and 6.1.1.4'
Cl Cl 0.1484 0.1585 'International Tables Vol C Tables 4.2.6.8 and 6.1.1.4'
Cu Cu 0.3201 1.2651 'International Tables Vol C Tables 4.2.6.8 and 6.1.1.4'
F F 0.0171 0.0103 'International Tables Vol C Tables 4.2.6.8 and 6.1.1.4'
N N 0.0061 0.0033 'International Tables Vol C Tables 4.2.6.8 and 6.1.1.4'
O O 0.0106 0.0060 'International Tables Vol C Tables 4.2.6.8 and 6.1.1.4'
P P 0.1023 0.0942 'International Tables Vol C Tables 4.2.6.8 and 6.1.1.4'

loop_
_geom_angle_atom_site_label_1
_geom_angle_atom_site_label_2
_geom_angle_atom_site_label_3
_geom_angle
_geom_angle_site_symmetry_1
_geom_angle_site_symmetry_3
_geom_angle_publ_flag
O1 Cu1 N1 128.13(8) . . ?
O1 Cu1 P2 108.94(6) . . ?
N1 Cu1 P2 82.01(6) . . ?
O1 Cu1 P1 110.29(6) . . ?
N1 Cu1 P1 81.23(6) . . ?
P2 Cu1 P1 139.67(3) . . ?
C1 P1 C8 107.08(13) . . ?
C1 P1 Cu1 101.17(10) . . ?
C8 P1 Cu1 149.03(9) . . ?
C2 P2 C26 104.96(13) . . ?
C2 P2 Cu1 100.92(9) . . ?
C26 P2 Cu1 152.77(9) . . ?
C3 N1 C7 119.2(2) . . ?
C3 N1 Cu1 120.17(18) . . ?
C7 N1 Cu1 119.79(17) . . ?
C44 O1 C46 110.6(2) . . ?
C44 O1 Cu1 124.01(19) . . ?
C46 O1 Cu1 125.21(17) . . ?
C3 C1 P1 118.0(2) . . ?
C3 C1 H1 121.0 . . ?
P1 C1 H1 121.0 . . ?
C7 C2 P2 119.2(2) . . ?
C7 C2 H2 120.4 . . ?
P2 C2 H2 120.4 . . ?
N1 C3 C4 121.1(2) . . ?
N1 C3 C1 115.5(2) . . ?
C4 C3 C1 123.1(2) . . ?
C3 C4 C5 119.0(3) . . ?
C3 C4 H4 120.5 . . ?
C5 C4 H4 120.5 . . ?
C6 C5 C4 119.4(3) . . ?
C6 C5 H5 120.3 . . ?
C4 C5 H5 120.3 . . ?
C5 C6 C7 119.1(3) . . ?
C5 C6 H6 120.5 . . ?
C7 C6 H6 120.5 . . ?
N1 C7 C6 121.1(2) . . ?
N1 C7 C2 115.7(2) . . ?
C6 C7 C2 123.0(2) . . ?
C13 C8 C9 120.2(2) . . ?
C13 C8 P1 122.0(2) . . ?
C9 C8 P1 117.5(2) . . ?
C10 C9 C8 117.0(2) . . ?
C10 C9 C14 118.1(2) . . ?
C8 C9 C14 125.0(2) . . ?
C11 C10 C9 123.7(3) . . ?
C11 C10 H10 118.1 . . ?
C9 C10 H10 118.1 . . ?
C12 C11 C10 117.4(2) . . ?
C12 C11 C18 122.4(2) . . ?
C10 C11 C18 120.2(2) . . ?
C11 C12 C13 123.3(3) . . ?
C11 C12 H12 118.4 . . ?
C13 C12 H12 118.4 . . ?
C12 C13 C8 117.8(2) . . ?
C12 C13 C22 116.3(2) . . ?
C8 C13 C22 125.9(2) . . ?
C16 C14 C17 106.5(2) . . ?
C16 C14 C15 110.7(2) . . ?
C17 C14 C15 105.5(2) . . ?
C16 C14 C9 110.9(2) . . ?
C17 C14 C9 111.6(2) . . ?
C15 C14 C9 111.4(2) . . ?
C14 C15 H15 109.5 . . ?
C14 C15 H15A 109.5 . . ?
H15 C15 H15A 109.5 . . ?
C14 C15 H15B 109.5 . . ?
H15 C15 H15B 109.5 . . ?
H15A C15 H15B 109.5 . . ?
C14 C16 H16 109.5 . . ?
C14 C16 H16A 109.5 . . ?
H16 C16 H16A 109.5 . . ?
C14 C16 H16B 109.5 . . ?
H16 C16 H16B 109.5 . . ?
H16A C16 H16B 109.5 . . ?
C14 C17 H17 109.5 . . ?
C14 C17 H17A 109.5 . . ?
H17 C17 H17A 109.5 . . ?
C14 C17 H17B 109.5 . . ?
H17 C17 H17B 109.5 . . ?
H17A C17 H17B 109.5 . . ?
C19 C18 C21 108.6(2) . . ?
C19 C18 C11 108.9(2) . . ?
C21 C18 C11 112.2(2) . . ?
C19 C18 C20 109.3(2) . . ?
C21 C18 C20 108.2(2) . . ?
C11 C18 C20 109.6(2) . . ?
C18 C19 H19 109.5 . . ?
C18 C19 H19A 109.5 . . ?
H19 C19 H19A 109.5 . . ?
C18 C19 H19B 109.5 . . ?
H19 C19 H19B 109.5 . . ?
H19A C19 H19B 109.5 . . ?
C18 C20 H20 109.5 . . ?
C18 C20 H20A 109.5 . . ?
H20 C20 H20A 109.5 . . ?
C18 C20 H20B 109.5 . . ?
H20 C20 H20B 109.5 . . ?
H20A C20 H20B 109.5 . . ?
C18 C21 H21 109.5 . . ?
C18 C21 H21A 109.5 . . ?
H21 C21 H21A 109.5 . . ?
C18 C21 H21B 109.5 . . ?
H21 C21 H21B 109.5 . . ?
H21A C21 H21B 109.5 . . ?
C23 C22 C25 107.1(3) . . ?
C23 C22 C13 110.6(2) . . ?
C25 C22 C13 111.3(3) . . ?
C23 C22 C24 104.9(3) . . ?
C25 C22 C24 110.8(3) . . ?
C13 C22 C24 111.9(2) . . ?
C22 C23 H23 109.5 . . ?
C22 C23 H23A 109.5 . . ?
H23 C23 H23A 109.5 . . ?
C22 C23 H23B 109.5 . . ?
H23 C23 H23B 109.5 . . ?
H23A C23 H23B 109.5 . . ?
C22 C24 H24 109.5 . . ?
C22 C24 H24A 109.5 . . ?
H24 C24 H24A 109.5 . . ?
C22 C24 H24B 109.5 . . ?
H24 C24 H24B 109.5 . . ?
H24A C24 H24B 109.5 . . ?
C22 C25 H25 109.5 . . ?
C22 C25 H25A 109.5 . . ?
H25 C25 H25A 109.5 . . ?
C22 C25 H25B 109.5 . . ?
H25 C25 H25B 109.5 . . ?
H25A C25 H25B 109.5 . . ?
C31 C26 C27 120.8(2) . . ?
C31 C26 P2 121.9(2) . . ?
C27 C26 P2 116.7(2) . . ?
C28 C27 C26 117.0(2) . . ?
C28 C27 C32 119.1(2) . . ?
C26 C27 C32 123.7(2) . . ?
C27 C28 C29 123.4(2) . . ?
C27 C28 H28 118.3 . . ?
C29 C28 H28 118.3 . . ?
C30 C29 C28 117.7(2) . . ?
C30 C29 C36 122.6(2) . . ?
C28 C29 C36 119.7(2) . . ?
C29 C30 C31 122.9(2) . . ?
C29 C30 H30 118.5 . . ?
C31 C30 H30 118.5 . . ?
C30 C31 C26 117.3(2) . . ?
C30 C31 C40 117.7(2) . . ?
C26 C31 C40 124.8(2) . . ?
C33 C32 C35 107.4(2) . . ?
C33 C32 C34 110.3(2) . . ?
C35 C32 C34 105.0(2) . . ?
C33 C32 C27 108.6(2) . . ?
C35 C32 C27 111.2(2) . . ?
C34 C32 C27 114.2(2) . . ?
C32 C33 H33 109.5 . . ?
C32 C33 H33A 109.5 . . ?
H33 C33 H33A 109.5 . . ?
C32 C33 H33B 109.5 . . ?
H33 C33 H33B 109.5 . . ?
H33A C33 H33B 109.5 . . ?
C32 C34 H34 109.5 . . ?
C32 C34 H34A 109.5 . . ?
H34 C34 H34A 109.5 . . ?
C32 C34 H34B 109.5 . . ?
H34 C34 H34B 109.5 . . ?
H34A C34 H34B 109.5 . . ?
C32 C35 H35 109.5 . . ?
C32 C35 H35A 109.5 . . ?
H35 C35 H35A 109.5 . . ?
C32 C35 H35B 109.5 . . ?
H35 C35 H35B 109.5 . . ?
H35A C35 H35B 109.5 . . ?
C37 C36 C38 109.7(3) . . ?
C37 C36 C39 108.5(3) . . ?
C38 C36 C39 107.7(3) . . ?
C37 C36 C29 109.6(2) . . ?
C38 C36 C29 108.8(2) . . ?
C39 C36 C29 112.5(2) . . ?
C36 C37 H37 109.5 . . ?
C36 C37 H37A 109.5 . . ?
H37 C37 H37A 109.5 . . ?
C36 C37 H37B 109.5 . . ?
H37 C37 H37B 109.5 . . ?
H37A C37 H37B 109.5 . . ?
C36 C38 H38 109.5 . . ?
C36 C38 H38A 109.5 . . ?
H38 C38 H38A 109.5 . . ?
C36 C38 H38B 109.5 . . ?
H38 C38 H38B 109.5 . . ?
H38A C38 H38B 109.5 . . ?
C36 C39 H39 109.5 . . ?
C36 C39 H39A 109.5 . . ?
H39 C39 H39A 109.5 . . ?
C36 C39 H39B 109.5 . . ?
H39 C39 H39B 109.5 . . ?
H39A C39 H39B 109.5 . . ?
C43 C40 C41 107.5(2) . . ?
C43 C40 C42 110.2(2) . . ?
C41 C40 C42 104.9(2) . . ?
C43 C40 C31 112.1(2) . . ?
C41 C40 C31 110.5(2) . . ?
C42 C40 C31 111.4(2) . . ?
C40 C41 H41 109.5 . . ?
C40 C41 H41A 109.5 . . ?
H41 C41 H41A 109.5 . . ?
C40 C41 H41B 109.5 . . ?
H41 C41 H41B 109.5 . . ?
H41A C41 H41B 109.5 . . ?
C40 C42 H42 109.5 . . ?
C40 C42 H42A 109.5 . . ?
H42 C42 H42A 109.5 . . ?
C40 C42 H42B 109.5 . . ?
H42 C42 H42B 109.5 . . ?
H42A C42 H42B 109.5 . . ?
C40 C43 H43 109.5 . . ?
C40 C43 H43A 109.5 . . ?
H43 C43 H43A 109.5 . . ?
C40 C43 H43B 109.5 . . ?
H43 C43 H43B 109.5 . . ?
H43A C43 H43B 109.5 . . ?
C45 C44 O1 111.6(3) . . ?
C45 C44 H44 109.3 . . ?
O1 C44 H44 109.3 . . ?
C45 C44 H44A 109.3 . . ?
O1 C44 H44A 109.3 . . ?
H44 C44 H44A 108.0 . . ?
C44 C45 H45 109.5 . . ?
C44 C45 H45A 109.5 . . ?
H45 C45 H45A 109.5 . . ?
C44 C45 H45B 109.5 . . ?
H45 C45 H45B 109.5 . . ?
H45A C45 H45B 109.5 . . ?
O1 C46 C47 109.5(2) . . ?
O1 C46 H46 109.8 . . ?
C47 C46 H46 109.8 . . ?
O1 C46 H46A 109.8 . . ?
C47 C46 H46A 109.8 . . ?
H46 C46 H46A 108.2 . . ?
C46 C47 H47 109.5 . . ?
C46 C47 H47A 109.5 . . ?
H47 C47 H47A 109.5 . . ?
C46 C47 H47B 109.5 . . ?
H47 C47 H47B 109.5 . . ?
H47A C47 H47B 109.5 . . ?
F4 P3 F2 89.90(18) . . ?
F4 P3 F3 90.96(13) . . ?
F2 P3 F3 90.62(16) . . ?
F4 P3 F1 179.77(14) . . ?
F2 P3 F1 89.97(15) . . ?
F3 P3 F1 88.86(12) . . ?
F4 P3 F6 89.69(13) . . ?
F2 P3 F6 90.19(14) . . ?
F3 P3 F6 178.96(14) . . ?
F1 P3 F6 90.50(12) . . ?
F4 P3 F5 91.54(16) . . ?
F2 P3 F5 178.07(15) . . ?
F3 P3 F5 90.64(14) . . ?
F1 P3 F5 88.59(12) . . ?
F6 P3 F5 88.53(12) . . ?
Cl2 C48 Cl1 112.2(2) . . ?
Cl2 C48 H48 109.2 . . ?
Cl1 C48 H48 109.2 . . ?
Cl2 C48 H48A 109.2 . . ?
Cl1 C48 H48A 109.2 . . ?
H48 C48 H48A 107.9 . . ?

loop_
_geom_bond_atom_site_label_1
_geom_bond_atom_site_label_2
_geom_bond_distance
_geom_bond_site_symmetry_2
_geom_bond_publ_flag
Cu1 O1 2.053(2) . ?
Cu1 N1 2.093(2) . ?
Cu1 P2 2.2791(8) . ?
Cu1 P1 2.2821(8) . ?
P1 C1 1.674(3) . ?
P1 C8 1.827(3) . ?
P2 C2 1.674(3) . ?
P2 C26 1.822(3) . ?
N1 C3 1.354(3) . ?
N1 C7 1.356(3) . ?
O1 C44 1.448(4) . ?
O1 C46 1.455(3) . ?
C1 C3 1.461(4) . ?
C1 H1 0.9500 . ?
C2 C7 1.453(4) . ?
C2 H2 0.9500 . ?
C3 C4 1.390(4) . ?
C4 C5 1.394(4) . ?
C4 H4 0.9500 . ?
C5 C6 1.381(4) . ?
C5 H5 0.9500 . ?
C6 C7 1.395(4) . ?
C6 H6 0.9500 . ?
C8 C13 1.419(4) . ?
C8 C9 1.434(4) . ?
C9 C10 1.395(4) . ?
C9 C14 1.550(4) . ?
C10 C11 1.390(4) . ?
C10 H10 0.9500 . ?
C11 C12 1.380(4) . ?
C11 C18 1.529(4) . ?
C12 C13 1.396(4) . ?
C12 H12 0.9500 . ?
C13 C22 1.541(4) . ?
C14 C16 1.532(4) . ?
C14 C17 1.536(4) . ?
C14 C15 1.540(4) . ?
C15 H15 0.9800 . ?
C15 H15A 0.9800 . ?
C15 H15B 0.9800 . ?
C16 H16 0.9800 . ?
C16 H16A 0.9800 . ?
C16 H16B 0.9800 . ?
C17 H17 0.9800 . ?
C17 H17A 0.9800 . ?
C17 H17B 0.9800 . ?
C18 C19 1.526(4) . ?
C18 C21 1.527(4) . ?
C18 C20 1.538(4) . ?
C19 H19 0.9800 . ?
C19 H19A 0.9800 . ?
C19 H19B 0.9800 . ?
C20 H20 0.9800 . ?
C20 H20A 0.9800 . ?
C20 H20B 0.9800 . ?
C21 H21 0.9800 . ?
C21 H21A 0.9800 . ?
C21 H21B 0.9800 . ?
C22 C23 1.533(4) . ?
C22 C25 1.534(5) . ?
C22 C24 1.543(4) . ?
C23 H23 0.9800 . ?
C23 H23A 0.9800 . ?
C23 H23B 0.9800 . ?
C24 H24 0.9800 . ?
C24 H24A 0.9800 . ?
C24 H24B 0.9800 . ?
C25 H25 0.9800 . ?
C25 H25A 0.9800 . ?
C25 H25B 0.9800 . ?
C26 C31 1.421(4) . ?
C26 C27 1.428(4) . ?
C27 C28 1.391(4) . ?
C27 C32 1.559(4) . ?
C28 C29 1.390(4) . ?
C28 H28 0.9500 . ?
C29 C30 1.388(4) . ?
C29 C36 1.540(4) . ?
C30 C31 1.397(4) . ?
C30 H30 0.9500 . ?
C31 C40 1.553(4) . ?
C32 C33 1.535(4) . ?
C32 C35 1.539(4) . ?
C32 C34 1.545(4) . ?
C33 H33 0.9800 . ?
C33 H33A 0.9800 . ?
C33 H33B 0.9800 . ?
C34 H34 0.9800 . ?
C34 H34A 0.9800 . ?
C34 H34B 0.9800 . ?
C35 H35 0.9800 . ?
C35 H35A 0.9800 . ?
C35 H35B 0.9800 . ?
C36 C37 1.524(4) . ?
C36 C38 1.524(4) . ?
C36 C39 1.532(4) . ?
C37 H37 0.9800 . ?
C37 H37A 0.9800 . ?
C37 H37B 0.9800 . ?
C38 H38 0.9800 . ?
C38 H38A 0.9800 . ?
C38 H38B 0.9800 . ?
C39 H39 0.9800 . ?
C39 H39A 0.9800 . ?
C39 H39B 0.9800 . ?
C40 C43 1.529(4) . ?
C40 C41 1.532(4) . ?
C40 C42 1.546(4) . ?
C41 H41 0.9800 . ?
C41 H41A 0.9800 . ?
C41 H41B 0.9800 . ?
C42 H42 0.9800 . ?
C42 H42A 0.9800 . ?
C42 H42B 0.9800 . ?
C43 H43 0.9800 . ?
C43 H43A 0.9800 . ?
C43 H43B 0.9800 . ?
C44 C45 1.444(6) . ?
C44 H44 0.9900 . ?
C44 H44A 0.9900 . ?
C45 H45 0.9800 . ?
C45 H45A 0.9800 . ?
C45 H45B 0.9800 . ?
C46 C47 1.490(5) . ?
C46 H46 0.9900 . ?
C46 H46A 0.9900 . ?
C47 H47 0.9800 . ?
C47 H47A 0.9800 . ?
C47 H47B 0.9800 . ?
P3 F4 1.574(3) . ?
P3 F2 1.581(3) . ?
P3 F3 1.588(2) . ?
P3 F1 1.597(2) . ?
P3 F6 1.600(2) . ?
P3 F5 1.605(2) . ?
C48 Cl2 1.733(4) . ?
C48 Cl1 1.751(4) . ?
C48 H48 0.9900 . ?
C48 H48A 0.9900 . ?

loop_
_geom_torsion_atom_site_label_1
_geom_torsion_atom_site_label_2
_geom_torsion_atom_site_label_3
_geom_torsion_atom_site_label_4
_geom_torsion
_geom_torsion_site_symmetry_1
_geom_torsion_site_symmetry_2
_geom_torsion_site_symmetry_3
_geom_torsion_site_symmetry_4
_geom_torsion_publ_flag
C8 P1 C1 C3 174.1(2) . . . . ?
Cu1 P1 C1 C3 -18.8(2) . . . . ?
C26 P2 C2 C7 -173.8(2) . . . . ?
Cu1 P2 C2 C7 14.8(2) . . . . ?
C7 N1 C3 C4 11.5(4) . . . . ?
Cu1 N1 C3 C4 -178.70(19) . . . . ?
C7 N1 C3 C1 -162.8(2) . . . . ?
Cu1 N1 C3 C1 7.0(3) . . . . ?
P1 C1 C3 N1 9.8(3) . . . . ?
P1 C1 C3 C4 -164.3(2) . . . . ?
N1 C3 C4 C5 -4.7(4) . . . . ?
C1 C3 C4 C5 169.1(3) . . . . ?
C3 C4 C5 C6 -3.1(4) . . . . ?
C4 C5 C6 C7 4.1(4) . . . . ?
C3 N1 C7 C6 -10.5(4) . . . . ?
Cu1 N1 C7 C6 179.66(19) . . . . ?
C3 N1 C7 C2 164.1(2) . . . . ?
Cu1 N1 C7 C2 -5.8(3) . . . . ?
C5 C6 C7 N1 2.7(4) . . . . ?
C5 C6 C7 C2 -171.4(2) . . . . ?
P2 C2 C7 N1 -7.6(3) . . . . ?
P2 C2 C7 C6 166.8(2) . . . . ?
C1 P1 C8 C13 64.9(3) . . . . ?
Cu1 P1 C8 C13 -90.1(3) . . . . ?
C1 P1 C8 C9 -108.9(2) . . . . ?
Cu1 P1 C8 C9 96.1(2) . . . . ?
C13 C8 C9 C10 -7.2(4) . . . . ?
P1 C8 C9 C10 166.7(2) . . . . ?
C13 C8 C9 C14 172.2(3) . . . . ?
P1 C8 C9 C14 -13.8(4) . . . . ?
C8 C9 C10 C11 0.9(4) . . . . ?
C14 C9 C10 C11 -178.6(3) . . . . ?
C9 C10 C11 C12 3.2(4) . . . . ?
C9 C10 C11 C18 -178.3(3) . . . . ?
C10 C11 C12 C13 -1.0(4) . . . . ?
C18 C11 C12 C13 -179.5(3) . . . . ?
C11 C12 C13 C8 -5.2(4) . . . . ?
C11 C12 C13 C22 172.1(3) . . . . ?
C9 C8 C13 C12 9.3(4) . . . . ?
P1 C8 C13 C12 -164.4(2) . . . . ?
C9 C8 C13 C22 -167.7(3) . . . . ?
P1 C8 C13 C22 18.7(4) . . . . ?
C10 C9 C14 C16 -106.6(3) . . . . ?
C8 C9 C14 C16 73.9(3) . . . . ?
C10 C9 C14 C17 11.9(4) . . . . ?
C8 C9 C14 C17 -167.5(3) . . . . ?
C10 C9 C14 C15 129.6(3) . . . . ?
C8 C9 C14 C15 -49.9(4) . . . . ?
C12 C11 C18 C19 -112.5(3) . . . . ?
C10 C11 C18 C19 69.0(3) . . . . ?
C12 C11 C18 C21 7.8(4) . . . . ?
C10 C11 C18 C21 -170.7(3) . . . . ?
C12 C11 C18 C20 128.0(3) . . . . ?
C10 C11 C18 C20 -50.5(4) . . . . ?
C12 C13 C22 C23 -28.6(4) . . . . ?
C8 C13 C22 C23 148.4(3) . . . . ?
C12 C13 C22 C25 90.3(3) . . . . ?
C8 C13 C22 C25 -92.7(3) . . . . ?
C12 C13 C22 C24 -145.2(3) . . . . ?
C8 C13 C22 C24 31.8(4) . . . . ?
C2 P2 C26 C31 -65.0(3) . . . . ?
Cu1 P2 C26 C31 96.3(3) . . . . ?
C2 P2 C26 C27 106.4(2) . . . . ?
Cu1 P2 C26 C27 -92.2(3) . . . . ?
C31 C26 C27 C28 10.1(4) . . . . ?
P2 C26 C27 C28 -161.5(2) . . . . ?
C31 C26 C27 C32 -164.7(3) . . . . ?
P2 C26 C27 C32 23.7(4) . . . . ?
C26 C27 C28 C29 -2.5(4) . . . . ?
C32 C27 C28 C29 172.6(3) . . . . ?
C27 C28 C29 C30 -4.7(4) . . . . ?
C27 C28 C29 C36 178.4(3) . . . . ?
C28 C29 C30 C31 4.7(4) . . . . ?
C36 C29 C30 C31 -178.6(3) . . . . ?
C29 C30 C31 C26 2.6(4) . . . . ?
C29 C30 C31 C40 -173.8(3) . . . . ?
C27 C26 C31 C30 -10.2(4) . . . . ?
P2 C26 C31 C30 161.0(2) . . . . ?
C27 C26 C31 C40 165.9(3) . . . . ?
P2 C26 C31 C40 -23.0(4) . . . . ?
C28 C27 C32 C33 -117.4(3) . . . . ?
C26 C27 C32 C33 57.4(3) . . . . ?
C28 C27 C32 C35 0.5(4) . . . . ?
C26 C27 C32 C35 175.2(3) . . . . ?
C28 C27 C32 C34 119.1(3) . . . . ?
C26 C27 C32 C34 -66.1(4) . . . . ?
C30 C29 C36 C37 121.2(3) . . . . ?
C28 C29 C36 C37 -62.1(3) . . . . ?
C30 C29 C36 C38 -118.9(3) . . . . ?
C28 C29 C36 C38 57.8(3) . . . . ?
C30 C29 C36 C39 0.4(4) . . . . ?
C28 C29 C36 C39 177.1(3) . . . . ?
C30 C31 C40 C43 -94.8(3) . . . . ?
C26 C31 C40 C43 89.2(3) . . . . ?
C30 C31 C40 C41 25.1(4) . . . . ?
C26 C31 C40 C41 -150.9(3) . . . . ?
C30 C31 C40 C42 141.3(3) . . . . ?
C26 C31 C40 C42 -34.8(4) . . . . ?
C46 O1 C44 C45 -175.1(3) . . . . ?
Cu1 O1 C44 C45 8.9(4) . . . . ?
C44 O1 C46 C47 -177.0(2) . . . . ?
Cu1 O1 C46 C47 -1.1(3) . . . . ?
